data_1566835
loop_
_publ_author_name
'Li, Taian'
'Chiou, Mong-Feng'
'Li, Yajun'
'Ye, Changqing'
'Su, Min'
'Xue, Mengyu'
'Yuan, Xiaobin'
'Wang, Chuanchuan'
'Wan, Wen-Ming'
'Li, Daliang'
'Bao, Hongli'

_publ_section_title
;
 Synthesis of Unsymmetrically Tetrasubstituted Pyrroles and Studies of
 AIEE in Pyrrolo[1,2-a]pyrimidine Derivatives
;
_journal_name_full 'Chemical Science'
_journal_paper_doi 10.1039/D2SC00837H
_journal_year 2022
_chemical_formula_moiety 'C18 H15 N3'
_chemical_formula_sum 'C18 H15 N3'
_chemical_formula_weight 273.33
_space_group_crystal_system monoclinic
_space_group_IT_number 14
_space_group_name_Hall '-P 2ybc'
_space_group_name_H-M_alt 'P 1 21/c 1'
_atom_sites_solution_hydrogens mixed
_audit_creation_method SHELXL-2017/1
_audit_update_record
;
2022-01-10 deposited with the CCDC.	2022-04-13 downloaded from the CCDC.
;
_cell_angle_alpha 90
_cell_angle_beta 93.620(9)
_cell_angle_gamma 90
_cell_formula_units_Z 4
_cell_length_a 13.5606(15)
_cell_length_b 14.1429(16)
_cell_length_c 7.6056(7)
_cell_measurement_reflns_used 5965
_cell_measurement_temperature 293(2)
_cell_measurement_theta_max 60.4850
_cell_measurement_theta_min 3.9090
_cell_volume 1455.7(3)
_computing_cell_refinement 'CrysAlisPro 1.171.41.93a (Rigaku OD, 2020)'
_computing_data_collection 'CrysAlisPro 1.171.41.93a (Rigaku OD, 2020)'
_computing_data_reduction 'CrysAlisPro 1.171.41.93a (Rigaku OD, 2020)'
_computing_structure_refinement 'SHELXL-2017/1 (Sheldrick, 2017)'
_computing_structure_solution 'SHELXT 2018/2 (Sheldrick, 2018)'
_diffrn_ambient_temperature 293(2)
_diffrn_detector_area_resol_mean 10.0000
_diffrn_measured_fraction_theta_full 0.996
_diffrn_measured_fraction_theta_max 0.956
_diffrn_measurement_device_type 'ROD, Synergy Custom system, HyPix'
_diffrn_measurement_method '\w scans'
_diffrn_radiation_type GaK\a
_diffrn_radiation_wavelength 1.3405
_diffrn_reflns_av_R_equivalents 0.0262
_diffrn_reflns_av_unetI/netI 0.0267
_diffrn_reflns_Laue_measured_fraction_full 0.996
_diffrn_reflns_Laue_measured_fraction_max 0.956
_diffrn_reflns_limit_h_max 17
_diffrn_reflns_limit_h_min -17
_diffrn_reflns_limit_k_max 18
_diffrn_reflns_limit_k_min -12
_diffrn_reflns_limit_l_max 9
_diffrn_reflns_limit_l_min -9
_diffrn_reflns_number 10673
_diffrn_reflns_point_group_measured_fraction_full 0.996
_diffrn_reflns_point_group_measured_fraction_max 0.956
_diffrn_reflns_theta_full 53.543
_diffrn_reflns_theta_max 61.207
_diffrn_reflns_theta_min 3.931
_diffrn_source 'micro-focus metaljet'
_exptl_absorpt_coefficient_mu 0.375
_exptl_absorpt_correction_T_max 1.00000
_exptl_absorpt_correction_T_min 0.65015
_exptl_absorpt_correction_type multi-scan
_exptl_absorpt_process_details
;
CrysAlisPro 1.171.41.93a (Rigaku Oxford Diffraction, 2020)
Empirical absorption correction using spherical harmonics,
implemented in SCALE3 ABSPACK scaling algorithm.
;
_exptl_crystal_colour colorless
_exptl_crystal_density_diffrn 1.247
_exptl_crystal_description prism
_exptl_crystal_F_000 576
_exptl_crystal_size_max 0.23
_exptl_crystal_size_mid 0.20
_exptl_crystal_size_min 0.06
_refine_diff_density_max 0.169
_refine_diff_density_min -0.191
_refine_diff_density_rms 0.038
_refine_ls_extinction_coef 0.014(2)
_refine_ls_extinction_expression Fc^*^=kFc[1+0.001xFc^2^\l^3^/sin(2\q)]^-1/4^
_refine_ls_extinction_method 'SHELXL-2017/1 (Sheldrick 2017)'
_refine_ls_goodness_of_fit_ref 1.128
_refine_ls_hydrogen_treatment mixed
_refine_ls_matrix_type full
_refine_ls_number_parameters 200
_refine_ls_number_reflns 3239
_refine_ls_number_restraints 0
_refine_ls_restrained_S_all 1.128
_refine_ls_R_factor_all 0.0671
_refine_ls_R_factor_gt 0.0458
_refine_ls_shift/su_max 0.001
_refine_ls_shift/su_mean 0.000
_refine_ls_structure_factor_coef Fsqd
_refine_ls_weighting_details 'w=1/[\s^2^(Fo^2^)+(0.0647P)^2^+0.3264P] where P=(Fo^2^+2Fc^2^)/3'
_refine_ls_weighting_scheme calc
_refine_ls_wR_factor_gt 0.1241
_refine_ls_wR_factor_ref 0.1545
_reflns_Friedel_coverage 0.000
_reflns_number_gt 2313
_reflns_number_total 3239
_reflns_threshold_expression 'I > 2\s(I)'
_cod_data_source_file d2sc00837h2.cif
_cod_data_source_block LTA-4-A1
_cod_original_sg_symbol_H-M 'P 21/c'
_cod_database_code 1566835
_shelx_shelxl_version_number 2017/1
_shelx_space_group_comment
;
The symmetry employed for this shelxl refinement is uniquely defined
by the following loop, which should always be used as a source of
symmetry information in preference to the above space-group names.
They are only intended as comments.
;

loop_
_space_group_symop_operation_xyz
'x, y, z'
'-x, y+1/2, -z+1/2'
'-x, -y, -z'
'x, -y-1/2, z-1/2'

loop_
_atom_site_label
_atom_site_type_symbol
_atom_site_fract_x
_atom_site_fract_y
_atom_site_fract_z
_atom_site_U_iso_or_equiv
_atom_site_adp_type
_atom_site_occupancy
_atom_site_site_symmetry_order
_atom_site_calc_flag
_atom_site_refinement_flags_posn
_atom_site_refinement_flags_adp
_atom_site_refinement_flags_occupancy
_atom_site_disorder_assembly
_atom_site_disorder_group
N1 N 0.51343(11) 0.37028(10) 0.53178(16) 0.0507(4) Uani 1 1 d . . . . .
H1 H 0.539112 0.371627 0.638065 0.061 Uiso 1 1 calc R U . . .
N2 N 0.53889(12) 0.37026(12) -0.08084(17) 0.0601(4) Uani 1 1 d . . . . .
N3 N 0.34769(17) 0.37194(14) 0.6182(2) 0.0670(5) Uani 1 1 d . . . . .
C1 C 0.67456(13) 0.36936(11) 0.3965(2) 0.0477(4) Uani 1 1 d . . . . .
C2 C 0.72665(14) 0.41419(15) 0.5367(2) 0.0624(5) Uani 1 1 d . . . . .
H2 H 0.692158 0.442683 0.624384 0.075 Uiso 1 1 calc R U . . .
C3 C 0.82838(16) 0.41696(17) 0.5475(3) 0.0785(7) Uani 1 1 d . . . . .
H3 H 0.861716 0.447919 0.641371 0.094 Uiso 1 1 calc R U . . .
C4 C 0.88108(18) 0.37432(18) 0.4207(3) 0.0820(7) Uani 1 1 d . . . . .
H4 H 0.949770 0.376323 0.428229 0.098 Uiso 1 1 calc R U . . .
C5 C 0.83088(16) 0.32863(18) 0.2825(3) 0.0747(6) Uani 1 1 d . . . . .
H5 H 0.865960 0.299287 0.196558 0.090 Uiso 1 1 calc R U . . .
C6 C 0.72896(14) 0.32602(14) 0.2704(2) 0.0597(5) Uani 1 1 d . . . . .
H6 H 0.696186 0.294753 0.176318 0.072 Uiso 1 1 calc R U . . .
C7 C 0.56679(13) 0.36926(11) 0.38481(19) 0.0458(4) Uani 1 1 d . . . . .
C8 C 0.49785(12) 0.36912(11) 0.24352(19) 0.0442(4) Uani 1 1 d . . . . .
C9 C 0.39988(12) 0.36878(11) 0.30682(19) 0.0457(4) Uani 1 1 d . . . . .
C10 C 0.41460(14) 0.36891(12) 0.4882(2) 0.0493(4) Uani 1 1 d . . . . .
C11 C 0.52085(12) 0.36951(12) 0.06404(19) 0.0458(4) Uani 1 1 d . . . . .
C12 C 0.30473(12) 0.37301(11) 0.2032(2) 0.0460(4) Uani 1 1 d . . . . .
C13 C 0.22264(14) 0.32223(14) 0.2500(2) 0.0591(5) Uani 1 1 d . . . . .
H13 H 0.227866 0.283578 0.349024 0.071 Uiso 1 1 calc R U . . .
C14 C 0.13328(15) 0.32804(15) 0.1521(3) 0.0667(5) Uani 1 1 d . . . . .
H14 H 0.079401 0.293939 0.187729 0.080 Uiso 1 1 calc R U . . .
C15 C 0.12242(14) 0.38367(14) 0.0020(3) 0.0606(5) Uani 1 1 d . . . . .
C16 C 0.20382(13) 0.43414(14) -0.0440(2) 0.0574(5) Uani 1 1 d . . . . .
H16 H 0.198429 0.472290 -0.143772 0.069 Uiso 1 1 calc R U . . .
C17 C 0.29327(13) 0.42979(12) 0.0536(2) 0.0510(4) Uani 1 1 d . . . . .
H17 H 0.346462 0.465221 0.018878 0.061 Uiso 1 1 calc R U . . .
C18 C 0.02604(17) 0.38873(19) -0.1073(4) 0.0879(8) Uani 1 1 d . . . . .
H18A H 0.036347 0.419398 -0.217258 0.132 Uiso 1 1 calc R U . . .
H18B H -0.021073 0.424078 -0.044918 0.132 Uiso 1 1 calc R U . . .
H18C H 0.001393 0.325937 -0.129470 0.132 Uiso 1 1 calc R U . . .
H7 H 0.375(2) 0.369(2) 0.722(4) 0.122(11) Uiso 1 1 d . . . . .
H8 H 0.286(3) 0.364(3) 0.584(5) 0.150(15) Uiso 1 1 d . . . . .

loop_
_atom_site_aniso_label
_atom_site_aniso_U_11
_atom_site_aniso_U_22
_atom_site_aniso_U_33
_atom_site_aniso_U_23
_atom_site_aniso_U_13
_atom_site_aniso_U_12
N1 0.0610(9) 0.0638(9) 0.0269(6) 0.0012(6) 0.0000(6) 0.0062(7)
N2 0.0657(10) 0.0837(11) 0.0309(7) 0.0008(7) 0.0036(6) -0.0038(8)
N3 0.0731(12) 0.0920(13) 0.0375(8) 0.0050(8) 0.0172(8) 0.0054(10)
C1 0.0558(10) 0.0496(9) 0.0367(8) 0.0027(6) -0.0039(7) 0.0045(7)
C2 0.0622(11) 0.0719(12) 0.0509(10) -0.0091(9) -0.0135(8) 0.0126(9)
C3 0.0677(13) 0.0865(16) 0.0773(14) -0.0108(12) -0.0269(11) 0.0089(11)
C4 0.0558(12) 0.0987(18) 0.0892(16) 0.0047(13) -0.0123(11) 0.0090(11)
C5 0.0586(12) 0.0950(16) 0.0710(13) -0.0018(12) 0.0072(10) 0.0156(11)
C6 0.0604(11) 0.0705(12) 0.0478(10) -0.0069(8) 0.0006(8) 0.0058(9)
C7 0.0543(9) 0.0536(9) 0.0293(7) 0.0008(6) 0.0006(6) 0.0033(7)
C8 0.0531(9) 0.0510(9) 0.0285(7) 0.0008(6) 0.0022(6) -0.0014(7)
C9 0.0499(9) 0.0541(9) 0.0333(7) 0.0023(6) 0.0039(6) 0.0014(7)
C10 0.0574(10) 0.0572(10) 0.0339(8) 0.0035(7) 0.0079(7) 0.0042(7)
C11 0.0469(9) 0.0574(10) 0.0327(8) 0.0013(6) 0.0001(6) -0.0032(7)
C12 0.0501(9) 0.0515(9) 0.0370(8) -0.0025(6) 0.0066(6) -0.0011(7)
C13 0.0578(11) 0.0638(11) 0.0568(10) 0.0046(8) 0.0122(8) -0.0029(8)
C14 0.0514(11) 0.0711(13) 0.0785(14) -0.0072(10) 0.0117(9) -0.0075(9)
C15 0.0497(10) 0.0677(12) 0.0636(11) -0.0188(9) -0.0014(8) 0.0033(8)
C16 0.0570(10) 0.0663(11) 0.0477(9) -0.0007(8) -0.0047(8) 0.0050(9)
C17 0.0529(9) 0.0580(10) 0.0419(8) 0.0012(7) 0.0006(7) -0.0026(8)
C18 0.0586(13) 0.1024(18) 0.1000(18) -0.0313(15) -0.0175(12) 0.0064(12)

loop_
_atom_type_symbol
_atom_type_description
_atom_type_scat_dispersion_real
_atom_type_scat_dispersion_imag
_atom_type_scat_source
C C 0.0137 0.0067 'International Tables Vol C Tables 4.2.6.8 and 6.1.1.4'
H H 0.0000 0.0000 'International Tables Vol C Tables 4.2.6.8 and 6.1.1.4'
N N 0.0241 0.0134 'International Tables Vol C Tables 4.2.6.8 and 6.1.1.4'

loop_
_geom_angle_atom_site_label_1
_geom_angle_atom_site_label_2
_geom_angle_atom_site_label_3
_geom_angle
_geom_angle_site_symmetry_1
_geom_angle_site_symmetry_3
_geom_angle_publ_flag
C10 N1 C7 111.34(13) . . ?
C6 C1 C2 117.61(17) . . ?
C6 C1 C7 122.12(15) . . ?
C2 C1 C7 120.28(16) . . ?
C3 C2 C1 121.04(19) . . ?
C4 C3 C2 120.6(2) . . ?
C3 C4 C5 119.2(2) . . ?
C4 C5 C6 120.6(2) . . ?
C5 C6 C1 121.05(18) . . ?
N1 C7 C8 105.60(15) . . ?
N1 C7 C1 121.97(14) . . ?
C8 C7 C1 132.43(15) . . ?
C7 C8 C11 124.75(15) . . ?
C7 C8 C9 109.48(14) . . ?
C11 C8 C9 125.77(14) . . ?
C10 C9 C8 104.79(14) . . ?
C10 C9 C12 127.03(16) . . ?
C8 C9 C12 128.09(14) . . ?
N1 C10 C9 108.77(15) . . ?
N1 C10 N3 120.36(16) . . ?
C9 C10 N3 130.80(18) . . ?
N2 C11 C8 179.5(2) . . ?
C13 C12 C17 117.20(16) . . ?
C13 C12 C9 122.11(15) . . ?
C17 C12 C9 120.68(15) . . ?
C14 C13 C12 121.32(18) . . ?
C13 C14 C15 121.36(18) . . ?
C16 C15 C14 117.25(17) . . ?
C16 C15 C18 121.1(2) . . ?
C14 C15 C18 121.7(2) . . ?
C15 C16 C17 122.02(18) . . ?
C16 C17 C12 120.85(17) . . ?

loop_
_geom_bond_atom_site_label_1
_geom_bond_atom_site_label_2
_geom_bond_distance
_geom_bond_site_symmetry_2
_geom_bond_publ_flag
N1 C10 1.360(2) . ?
N1 C7 1.369(2) . ?
N2 C11 1.144(2) . ?
N3 C10 1.384(2) . ?
C1 C6 1.389(2) . ?
C1 C2 1.394(2) . ?
C1 C7 1.458(2) . ?
C2 C3 1.377(3) . ?
C3 C4 1.375(3) . ?
C4 C5 1.377(3) . ?
C5 C6 1.380(3) . ?
C7 C8 1.379(2) . ?
C8 C11 1.419(2) . ?
C8 C9 1.441(2) . ?
C9 C10 1.381(2) . ?
C9 C12 1.470(2) . ?
C12 C13 1.390(2) . ?
C12 C17 1.393(2) . ?
C13 C14 1.384(3) . ?
C14 C15 1.387(3) . ?
C15 C16 1.378(3) . ?
C15 C18 1.506(3) . ?
C16 C17 1.383(2) . ?
